data_7705417
loop_
_publ_author_name
'Siai, Amira'
'H\"ammerle, Luzian'
'Str\"obele, Markus'
'Enseling, David'
'J\"ustel, Thomas'
'Meyer, Hans-J\"urgen'

_publ_section_title
;
 Structure, polymorphism and luminescence of cyanate iodides MI(OCN) (M =
 Ba, Eu, and Sr).
;
_journal_issue 40
_journal_name_full 'Dalton transactions (Cambridge, England : 2003)'
_journal_page_first 14133
_journal_page_last 14139
_journal_paper_doi 10.1039/d0dt02126a
_journal_volume 49
_journal_year 2020
_chemical_formula_moiety 'C1 N1 O1, (I), (Ba)'
_chemical_formula_structural 'Ba 1 C 1 I 1 N 1 O 1'
_chemical_formula_sum 'C Ba I N O'
_chemical_formula_weight 306.2485
_space_group_IT_number 63
_space_group_name_Hall '-C 2c 2'
_space_group_name_H-M_alt 'C m c m'
_symmetry_cell_setting orthorhombic
_symmetry_space_group_name_Hall '-C 2c 2'
_symmetry_space_group_name_H-M 'C m c m'
_audit_update_record
;
2020-01-14 deposited with the CCDC.	2020-09-14 downloaded from the CCDC.
;
_cell_angle_alpha 90.0000
_cell_angle_beta 90.0000
_cell_angle_gamma 90.0000
_cell_formula_units_Z 4
_cell_length_a 5.69275(2)
_cell_length_b 13.19368(7)
_cell_length_c 6.65023(3)
_cell_measurement_temperature 298
_cell_volume 499.488(4)
_computing_structure_refinement FULLPROF
_diffrn_ambient_temperature 298
_diffrn_detector PSD
_diffrn_detector_type Mythen1K
_diffrn_measurement_device_type StadIP
_diffrn_radiation_monochromator Germanium
_diffrn_radiation_type 'Cu Kalpha1'
_diffrn_radiation_wavelength 1.54060
_diffrn_source 'X-ray tube'
_diffrn_source_target Cu
_exptl_absorpt_coefficient_mu 109.125
_exptl_crystal_colour White
_exptl_crystal_description powder
_pd_char_colour white
_pd_instr_location ' ?'
_pd_meas_2theta_range_inc 0.015000
_pd_meas_2theta_range_max 119.87000
_pd_meas_2theta_range_min 5.00000
_pd_meas_number_of_points 7659
_pd_meas_scan_method step
_pd_proc_2theta_range_inc 0.015000
_pd_proc_2theta_range_max 119.8700
_pd_proc_2theta_range_min 5.0000
_pd_proc_ls_background_function numerical
_pd_proc_ls_pref_orient_corr ' ?'
_pd_proc_ls_profile_function 7
_pd_proc_ls_prof_R_factor 3.2320
_pd_proc_ls_prof_wR_expected 4.6338
_pd_proc_ls_prof_wR_factor 4.6908
_pd_proc_wavelength 1.540560
_pd_spec_mounting ' ?'
_pd_spec_mount_mode transmission
_pd_spec_shape flat_sheet
_refine_ls_goodness_of_fit_all 1.0123
_refine_ls_number_parameters 43
_refine_ls_number_reflns 234
_refine_ls_number_restraints 0
_refine_ls_R_I_factor 3.6598
_refine_ls_shift/su_max 0.0000
_cod_data_source_file d0dt02126a15.cif
_cod_data_source_block BaI(OCN)
_cod_depositor_comments
;
The following automatic conversions were performed:

data item '_symmetry_cell_setting' value 'Orthorhombic' was changed
to 'orthorhombic' in accordance with the
/home/data/users/saulius/crontab/automatic-downloads/rss-feeds/RSC/lib/dictionaries/cif_core.dic
dictionary named 'cif_core.dic' version 2.4.2 last updated on
2011-04-26.

Automatic conversion script
Id: cif_fix_values 7556 2019-12-06 15:28:31Z antanas 

 Adding full bibliography for 7705416--7705419.cif.
;
_cod_original_formula_sum 'C1 Ba1 I1 N1 O1'
_cod_database_code 7705417
_pd_proc_ls_prof_cr_factor 12.8240
_pd_proc_ls_prof_cwr_factor 11.4794
_pd_proc_ls_prof_cwr_expected 11.3399
_pd_proc_ls_prof_chi2 1.0248
_pd_proc_ls_prof_echi2 1.1309

loop_
_symmetry_equiv_pos_as_xyz
x,y,z
x,-y,-z
-x,y,-z+1/2
-x,-y,z+1/2
-x,-y,-z
-x,y,z
x,-y,z+1/2
x,y,-z+1/2
x+1/2,y+1/2,z
x+1/2,-y+1/2,-z
-x+1/2,y+1/2,-z+1/2
-x+1/2,-y+1/2,z+1/2
-x+1/2,-y+1/2,-z
-x+1/2,y+1/2,z
x+1/2,-y+1/2,z+1/2
x+1/2,y+1/2,-z+1/2

loop_
_atom_site_label
_atom_site_fract_x
_atom_site_fract_y
_atom_site_fract_z
_atom_site_U_iso_or_equiv
_atom_site_occupancy
_atom_site_adp_type
_atom_site_type_symbol
Ba1 -0.5000 0.11313(9) -0.2500 0.0459(10) 1.00000 Uani Ba
I1 -0.5000 0.22862(9) -0.7500 0.0498(12) 1.00000 Uani I
O1 -0.2229(10) 0.00000 0.00000 0.035(3) 0.50000 Uiso O
N1 -0.2229(10) 0.00000 0.00000 0.035(3) 0.50000 Uiso N
C1 0.00000 0.00000 0.00000 0.024(5) 1.00000 Uiso C

loop_
_atom_site_aniso_label
_atom_site_aniso_U_11
_atom_site_aniso_U_22
_atom_site_aniso_U_33
_atom_site_aniso_U_12
_atom_site_aniso_U_13
_atom_site_aniso_U_23
_atom_site_aniso_type_symbol
Ba1 0.0261(8) 0.0664(13) 0.0451(10) 0.00000 0.00000 0.00000 C
I1 0.0353(9) 0.0655(14) 0.0487(11) 0.00000 0.00000 0.00000 C

loop_
_atom_type_symbol
_atom_type_scat_Cromer_Mann_a1
_atom_type_scat_Cromer_Mann_b1
_atom_type_scat_Cromer_Mann_a2
_atom_type_scat_Cromer_Mann_b2
_atom_type_scat_Cromer_Mann_a3
_atom_type_scat_Cromer_Mann_b3
_atom_type_scat_Cromer_Mann_a4
_atom_type_scat_Cromer_Mann_b4
_atom_type_scat_Cromer_Mann_c
_atom_type_scat_dispersion_real
_atom_type_scat_dispersion_imag
_atom_type_scat_source
ba 20.33610 3.21600 19.29700 0.27560 10.88800 20.20730 2.69590 167.20200 2.77310 -1.04560 8.46170 International_Tables_for_Crystallography_Vol.C(1991)_Tables_6.1.1.4_and_6.1.1.5
i 20.14720 4.34700 18.99490 0.38140 7.51380 27.76600 2.27350 66.87760 4.07120 -0.32570 6.83620 International_Tables_for_Crystallography_Vol.C(1991)_Tables_6.1.1.4_and_6.1.1.5
o 3.04850 13.27710 2.28680 5.70110 1.54630 0.32390 0.86700 32.90890 0.25080 0.04920 0.03200 International_Tables_for_Crystallography_Vol.C(1991)_Tables_6.1.1.4_and_6.1.1.5
n 12.21260 0.00570 3.13220 9.89330 2.01250 28.99750 1.16630 0.58260 -11.52900 0.03110 0.01800 International_Tables_for_Crystallography_Vol.C(1991)_Tables_6.1.1.4_and_6.1.1.5
c 2.31000 20.84390 1.02000 10.20750 1.58860 0.56870 0.86500 51.65120 0.21560 0.01810 0.00900 International_Tables_for_Crystallography_Vol.C(1991)_Tables_6.1.1.4_and_6.1.1.5

loop_
_geom_angle_atom_site_label_1
_geom_angle_atom_site_label_2
_geom_angle_atom_site_label_3
_geom_angle
_geom_angle_site_symmetry_1
_geom_angle_site_symmetry_3
_geom_angle_publ_flag
I1 Ba1 I1 130.761(15) 1_555 1_556 ?
I1 Ba1 I1 75.735(20) 1_555 10_454 ?
I1 Ba1 I1 75.735(20) 1_555 10_554 ?
I1 Ba1 O1 141.26(9) 1_555 1_555 ?
I1 Ba1 O1 71.02(9) 1_555 3_454 ?
I1 Ba1 O1 141.26(9) 1_555 5_455 ?
I1 Ba1 O1 71.02(9) 1_555 7_554 ?
I1 Ba1 N1 141.26(9) 1_555 1_555 ?
I1 Ba1 N1 71.02(9) 1_555 3_454 ?
I1 Ba1 N1 141.26(9) 1_555 5_455 ?
I1 Ba1 N1 71.02(9) 1_555 7_554 ?
I1 Ba1 C1 126.12(2) 1_555 1_455 ?
I1 Ba1 C1 126.12(2) 1_555 1_555 ?
I1 Ba1 C1 75.77(2) 1_555 3_454 ?
I1 Ba1 C1 75.77(2) 1_555 3_554 ?
I1 Ba1 I1 75.735(20) 1_556 10_454 ?
I1 Ba1 I1 75.735(20) 1_556 10_554 ?
I1 Ba1 O1 71.02(9) 1_556 1_555 ?
I1 Ba1 O1 141.26(9) 1_556 3_454 ?
I1 Ba1 O1 71.02(9) 1_556 5_455 ?
I1 Ba1 O1 141.26(9) 1_556 7_554 ?
I1 Ba1 N1 71.02(9) 1_556 1_555 ?
I1 Ba1 N1 141.26(9) 1_556 3_454 ?
I1 Ba1 N1 71.02(9) 1_556 5_455 ?
I1 Ba1 N1 141.26(9) 1_556 7_554 ?
I1 Ba1 C1 75.77(2) 1_556 1_455 ?
I1 Ba1 C1 75.77(2) 1_556 1_555 ?
I1 Ba1 C1 126.12(2) 1_556 3_454 ?
I1 Ba1 C1 126.12(2) 1_556 3_554 ?
I1 Ba1 I1 107.48(2) 10_454 10_554 ?
I1 Ba1 O1 141.98(17) 10_454 1_555 ?
I1 Ba1 O1 81.82(9) 10_454 3_454 ?
I1 Ba1 O1 81.82(9) 10_454 5_455 ?
I1 Ba1 O1 141.98(17) 10_454 7_554 ?
I1 Ba1 N1 141.98(17) 10_454 1_555 ?
I1 Ba1 N1 81.82(9) 10_454 3_454 ?
I1 Ba1 N1 81.82(9) 10_454 5_455 ?
I1 Ba1 N1 141.98(17) 10_454 7_554 ?
I1 Ba1 C1 67.03(3) 10_454 1_455 ?
I1 Ba1 C1 151.43(3) 10_454 1_555 ?
I1 Ba1 C1 67.03(3) 10_454 3_454 ?
I1 Ba1 C1 151.43(3) 10_454 3_554 ?
I1 Ba1 O1 81.82(9) 10_554 1_555 ?
I1 Ba1 O1 141.98(17) 10_554 3_454 ?
I1 Ba1 O1 141.98(17) 10_554 5_455 ?
I1 Ba1 O1 81.82(9) 10_554 7_554 ?
I1 Ba1 N1 81.82(9) 10_554 1_555 ?
I1 Ba1 N1 141.98(17) 10_554 3_454 ?
I1 Ba1 N1 141.98(17) 10_554 5_455 ?
I1 Ba1 N1 81.82(9) 10_554 7_554 ?
I1 Ba1 C1 151.43(3) 10_554 1_455 ?
I1 Ba1 C1 67.03(3) 10_554 1_555 ?
I1 Ba1 C1 151.43(3) 10_554 3_454 ?
I1 Ba1 C1 67.03(3) 10_554 3_554 ?
O1 Ba1 O1 113.8(2) 1_555 3_454 ?
O1 Ba1 O1 70.4(2) 1_555 5_455 ?
O1 Ba1 O1 74.87(10) 1_555 7_554 ?
O1 Ba1 N1 113.8(2) 1_555 3_454 ?
O1 Ba1 N1 70.4(2) 1_555 5_455 ?
O1 Ba1 N1 74.87(10) 1_555 7_554 ?
O1 Ba1 C1 87.09(16) 1_555 1_455 ?
O1 Ba1 C1 120.52(16) 1_555 3_454 ?
O1 Ba1 C1 66.45(8) 1_555 3_554 ?
O1 Ba1 O1 74.87(10) 3_454 5_455 ?
O1 Ba1 O1 70.4(2) 3_454 7_554 ?
O1 Ba1 N1 113.8(2) 3_454 1_555 ?
O1 Ba1 N1 74.87(10) 3_454 5_455 ?
O1 Ba1 N1 70.4(2) 3_454 7_554 ?
O1 Ba1 C1 66.45(8) 3_454 1_455 ?
O1 Ba1 C1 120.52(16) 3_454 1_555 ?
O1 Ba1 C1 87.09(16) 3_454 3_554 ?
O1 Ba1 O1 113.8(2) 5_455 7_554 ?
O1 Ba1 N1 70.4(2) 5_455 1_555 ?
O1 Ba1 N1 74.87(10) 5_455 3_454 ?
O1 Ba1 N1 113.8(2) 5_455 7_554 ?
O1 Ba1 C1 87.09(16) 5_455 1_555 ?
O1 Ba1 C1 66.45(8) 5_455 3_454 ?
O1 Ba1 C1 120.52(16) 5_455 3_554 ?
O1 Ba1 N1 74.87(10) 7_554 1_555 ?
O1 Ba1 N1 70.4(2) 7_554 3_454 ?
O1 Ba1 N1 113.8(2) 7_554 5_455 ?
O1 Ba1 C1 120.52(16) 7_554 1_455 ?
O1 Ba1 C1 66.45(8) 7_554 1_555 ?
O1 Ba1 C1 87.09(16) 7_554 3_454 ?
N1 Ba1 N1 113.8(2) 1_555 3_454 ?
N1 Ba1 N1 70.4(2) 1_555 5_455 ?
N1 Ba1 N1 74.87(10) 1_555 7_554 ?
N1 Ba1 C1 87.09(16) 1_555 1_455 ?
N1 Ba1 C1 120.52(16) 1_555 3_454 ?
N1 Ba1 C1 66.45(8) 1_555 3_554 ?
N1 Ba1 N1 74.87(10) 3_454 5_455 ?
N1 Ba1 N1 70.4(2) 3_454 7_554 ?
N1 Ba1 C1 66.45(8) 3_454 1_455 ?
N1 Ba1 C1 120.52(16) 3_454 1_555 ?
N1 Ba1 C1 87.09(16) 3_454 3_554 ?
N1 Ba1 N1 113.8(2) 5_455 7_554 ?
N1 Ba1 C1 87.09(16) 5_455 1_555 ?
N1 Ba1 C1 66.45(8) 5_455 3_454 ?
N1 Ba1 C1 120.52(16) 5_455 3_554 ?
N1 Ba1 C1 120.52(16) 7_554 1_455 ?
N1 Ba1 C1 66.45(8) 7_554 1_555 ?
N1 Ba1 C1 87.09(16) 7_554 3_454 ?
C1 Ba1 C1 103.740(11) 1_455 1_555 ?
C1 Ba1 C1 54.704(11) 1_455 3_454 ?
C1 Ba1 C1 131.278(11) 1_455 3_554 ?
C1 Ba1 C1 131.278(11) 1_555 3_454 ?
C1 Ba1 C1 54.704(11) 1_555 3_554 ?
C1 Ba1 C1 103.740(11) 3_454 3_554 ?
Ba1 I1 Ba1 130.761(15) 1_554 1_555 ?
Ba1 I1 Ba1 104.26(3) 1_554 10_454 ?
Ba1 I1 Ba1 104.26(3) 1_554 10_554 ?
Ba1 I1 O1 93.86(6) 1_554 3_454 ?
Ba1 I1 O1 93.86(6) 1_554 7_554 ?
Ba1 I1 N1 93.86(6) 1_554 3_454 ?
Ba1 I1 N1 93.86(6) 1_554 7_554 ?
Ba1 I1 C1 89.71(3) 1_554 9_454 ?
Ba1 I1 C1 139.53(3) 1_554 11_454 ?
Ba1 I1 Ba1 104.26(3) 1_555 10_454 ?
Ba1 I1 Ba1 104.26(3) 1_555 10_554 ?
Ba1 I1 O1 93.86(6) 1_555 1_554 ?
Ba1 I1 O1 93.86(6) 1_555 5_454 ?
Ba1 I1 N1 93.86(6) 1_555 1_554 ?
Ba1 I1 N1 93.86(6) 1_555 5_454 ?
Ba1 I1 C1 139.53(3) 1_555 9_454 ?
Ba1 I1 C1 89.71(3) 1_555 11_454 ?
Ba1 I1 Ba1 107.48(2) 10_454 10_554 ?
Ba1 I1 O1 143.78(12) 10_454 1_554 ?
Ba1 I1 O1 97.77(6) 10_454 3_454 ?
Ba1 I1 O1 97.77(6) 10_454 5_454 ?
Ba1 I1 O1 143.78(12) 10_454 7_554 ?
Ba1 I1 N1 143.78(12) 10_454 1_554 ?
Ba1 I1 N1 97.77(6) 10_454 3_454 ?
Ba1 I1 N1 97.77(6) 10_454 5_454 ?
Ba1 I1 N1 143.78(12) 10_454 7_554 ?
Ba1 I1 C1 57.56(2) 10_454 9_454 ?
Ba1 I1 C1 57.56(2) 10_454 11_454 ?
Ba1 I1 O1 97.77(6) 10_554 1_554 ?
Ba1 I1 O1 143.78(12) 10_554 3_454 ?
Ba1 I1 O1 143.78(12) 10_554 5_454 ?
Ba1 I1 O1 97.77(6) 10_554 7_554 ?
Ba1 I1 N1 97.77(6) 10_554 1_554 ?
Ba1 I1 N1 143.78(12) 10_554 3_454 ?
Ba1 I1 N1 143.78(12) 10_554 5_454 ?
Ba1 I1 N1 97.77(6) 10_554 7_554 ?
Ba1 I1 C1 57.56(2) 10_554 9_454 ?
Ba1 I1 C1 57.56(2) 10_554 11_454 ?
O1 I1 O1 74.46(12) 1_554 3_454 ?
O1 I1 O1 49.22(12) 1_554 5_454 ?
O1 I1 O1 52.06(5) 1_554 7_554 ?
O1 I1 N1 74.46(12) 1_554 3_454 ?
O1 I1 N1 49.22(12) 1_554 5_454 ?
O1 I1 N1 52.06(5) 1_554 7_554 ?
O1 I1 C1 122.50(5) 1_554 9_454 ?
O1 I1 C1 155.10(5) 1_554 11_454 ?
O1 I1 O1 52.06(5) 3_454 5_454 ?
O1 I1 O1 49.22(12) 3_454 7_554 ?
O1 I1 N1 74.46(12) 3_454 1_554 ?
O1 I1 N1 52.06(5) 3_454 5_454 ?
O1 I1 N1 49.22(12) 3_454 7_554 ?
O1 I1 C1 155.10(5) 3_454 9_454 ?
O1 I1 C1 122.50(5) 3_454 11_454 ?
O1 I1 O1 74.46(12) 5_454 7_554 ?
O1 I1 N1 49.22(12) 5_454 1_554 ?
O1 I1 N1 52.06(5) 5_454 3_454 ?
O1 I1 N1 74.46(12) 5_454 7_554 ?
O1 I1 C1 122.50(5) 5_454 9_454 ?
O1 I1 C1 155.10(5) 5_454 11_454 ?
O1 I1 N1 52.06(5) 7_554 1_554 ?
O1 I1 N1 49.22(12) 7_554 3_454 ?
O1 I1 N1 74.46(12) 7_554 5_454 ?
O1 I1 C1 155.10(5) 7_554 9_454 ?
O1 I1 C1 122.50(5) 7_554 11_454 ?
N1 I1 N1 74.46(12) 1_554 3_454 ?
N1 I1 N1 49.22(12) 1_554 5_454 ?
N1 I1 N1 52.06(5) 1_554 7_554 ?
N1 I1 C1 122.50(5) 1_554 9_454 ?
N1 I1 C1 155.10(5) 1_554 11_454 ?
N1 I1 N1 52.06(5) 3_454 5_454 ?
N1 I1 N1 49.22(12) 3_454 7_554 ?
N1 I1 C1 155.10(5) 3_454 9_454 ?
N1 I1 C1 122.50(5) 3_454 11_454 ?
N1 I1 N1 74.46(12) 5_454 7_554 ?
N1 I1 C1 122.50(5) 5_454 9_454 ?
N1 I1 C1 155.10(5) 5_454 11_454 ?
N1 I1 C1 155.10(5) 7_554 9_454 ?
N1 I1 C1 122.50(5) 7_554 11_454 ?
C1 I1 C1 49.81(2) 9_454 11_454 ?
Ba1 O1 Ba1 109.55(11) 1_555 2_555 ?
Ba1 O1 I1 65.93(8) 1_555 1_556 ?
Ba1 O1 I1 85.85(9) 1_555 2_554 ?
Ba1 O1 O1 54.78(17) 1_555 5_455 ?
Ba1 O1 O1 125.2(3) 1_555 5_555 ?
Ba1 O1 O1 52.56(9) 1_555 7_554 ?
Ba1 O1 O1 127.44(9) 1_555 7_555 ?
Ba1 O1 N1 54.78(17) 1_555 5_455 ?
Ba1 O1 N1 125.2(3) 1_555 5_555 ?
Ba1 O1 N1 52.56(9) 1_555 7_554 ?
Ba1 O1 N1 127.44(9) 1_555 7_555 ?
Ba1 O1 C1 125.2(3) 1_555 1_555 ?
Ba1 O1 C1 68.76(8) 1_555 3_554 ?
Ba1 O1 C1 140.68(8) 1_555 3_555 ?
Ba1 O1 I1 85.85(9) 2_555 1_556 ?
Ba1 O1 I1 65.93(8) 2_555 2_554 ?
Ba1 O1 O1 54.78(17) 2_555 5_455 ?
Ba1 O1 O1 125.2(3) 2_555 5_555 ?
Ba1 O1 O1 127.44(9) 2_555 7_554 ?
Ba1 O1 O1 52.56(9) 2_555 7_555 ?
Ba1 O1 N1 54.78(17) 2_555 5_455 ?
Ba1 O1 N1 125.2(3) 2_555 5_555 ?
Ba1 O1 N1 127.44(9) 2_555 7_554 ?
Ba1 O1 N1 52.56(9) 2_555 7_555 ?
Ba1 O1 C1 125.2(3) 2_555 1_555 ?
Ba1 O1 C1 140.68(8) 2_555 3_554 ?
Ba1 O1 C1 68.76(8) 2_555 3_555 ?
I1 O1 I1 130.78(7) 1_556 2_554 ?
I1 O1 O1 65.39(16) 1_556 5_455 ?
I1 O1 O1 114.6(2) 1_556 5_555 ?
I1 O1 O1 116.03(6) 1_556 7_554 ?
I1 O1 O1 63.97(6) 1_556 7_555 ?
I1 O1 N1 65.39(16) 1_556 5_455 ?
I1 O1 N1 114.6(2) 1_556 5_555 ?
I1 O1 N1 116.03(6) 1_556 7_554 ?
I1 O1 N1 63.97(6) 1_556 7_555 ?
I1 O1 C1 114.6(3) 1_556 1_555 ?
I1 O1 C1 123.95(5) 1_556 3_554 ?
I1 O1 C1 74.84(5) 1_556 3_555 ?
I1 O1 O1 65.39(16) 2_554 5_455 ?
I1 O1 O1 114.6(2) 2_554 5_555 ?
I1 O1 O1 63.97(6) 2_554 7_554 ?
I1 O1 O1 116.03(6) 2_554 7_555 ?
I1 O1 N1 65.39(16) 2_554 5_455 ?
I1 O1 N1 114.6(2) 2_554 5_555 ?
I1 O1 N1 63.97(6) 2_554 7_554 ?
I1 O1 N1 116.03(6) 2_554 7_555 ?
I1 O1 C1 114.6(3) 2_554 1_555 ?
I1 O1 C1 74.84(5) 2_554 3_554 ?
I1 O1 C1 123.95(5) 2_554 3_555 ?
O1 O1 O1 180.0(4) 5_455 5_555 ?
O1 O1 O1 90.0(2) 5_455 7_554 ?
O1 O1 O1 90.0(2) 5_455 7_555 ?
O1 O1 N1 180.0(4) 5_455 5_555 ?
O1 O1 N1 90.0(2) 5_455 7_554 ?
O1 O1 N1 90.0(2) 5_455 7_555 ?
O1 O1 C1 180.0(5) 5_455 1_555 ?
O1 O1 C1 110.89(20) 5_455 3_554 ?
O1 O1 C1 110.89(20) 5_455 3_555 ?
O1 O1 O1 90.0(2) 5_555 7_554 ?
O1 O1 O1 90.0(2) 5_555 7_555 ?
O1 O1 N1 180.0(4) 5_555 5_455 ?
O1 O1 N1 90.0(2) 5_555 7_554 ?
O1 O1 N1 90.0(2) 5_555 7_555 ?
O1 O1 C1 69.11(19) 5_555 3_554 ?
O1 O1 C1 69.11(19) 5_555 3_555 ?
O1 O1 O1 180.000 7_554 7_555 ?
O1 O1 N1 90.0(2) 7_554 5_455 ?
O1 O1 N1 90.0(2) 7_554 5_555 ?
O1 O1 N1 180.000 7_554 7_555 ?
O1 O1 C1 90.0(3) 7_554 1_555 ?
O1 O1 C1 159.11(5) 7_554 3_555 ?
O1 O1 N1 90.0(2) 7_555 5_455 ?
O1 O1 N1 90.0(2) 7_555 5_555 ?
O1 O1 N1 180.000 7_555 7_554 ?
O1 O1 C1 90.0(3) 7_555 1_555 ?
O1 O1 C1 159.11(5) 7_555 3_554 ?
N1 O1 N1 180.0(4) 5_455 5_555 ?
N1 O1 N1 90.0(2) 5_455 7_554 ?
N1 O1 N1 90.0(2) 5_455 7_555 ?
N1 O1 C1 180.0(5) 5_455 1_555 ?
N1 O1 C1 110.89(20) 5_455 3_554 ?
N1 O1 C1 110.89(20) 5_455 3_555 ?
N1 O1 N1 90.0(2) 5_555 7_554 ?
N1 O1 N1 90.0(2) 5_555 7_555 ?
N1 O1 C1 69.11(19) 5_555 3_554 ?
N1 O1 C1 69.11(19) 5_555 3_555 ?
N1 O1 N1 180.000 7_554 7_555 ?
N1 O1 C1 90.0(3) 7_554 1_555 ?
N1 O1 C1 159.11(5) 7_554 3_555 ?
N1 O1 C1 90.0(3) 7_555 1_555 ?
N1 O1 C1 159.11(5) 7_555 3_554 ?
C1 O1 C1 69.1(3) 1_555 3_554 ?
C1 O1 C1 69.1(3) 1_555 3_555 ?
C1 O1 C1 138.22(5) 3_554 3_555 ?
Ba1 N1 Ba1 109.55(11) 1_555 2_555 ?
Ba1 N1 I1 65.93(8) 1_555 1_556 ?
Ba1 N1 I1 85.85(9) 1_555 2_554 ?
Ba1 N1 O1 54.78(17) 1_555 5_455 ?
Ba1 N1 O1 125.2(3) 1_555 5_555 ?
Ba1 N1 O1 52.56(9) 1_555 7_554 ?
Ba1 N1 O1 127.44(9) 1_555 7_555 ?
Ba1 N1 N1 54.78(17) 1_555 5_455 ?
Ba1 N1 N1 125.2(3) 1_555 5_555 ?
Ba1 N1 N1 52.56(9) 1_555 7_554 ?
Ba1 N1 N1 127.44(9) 1_555 7_555 ?
Ba1 N1 C1 125.2(3) 1_555 1_555 ?
Ba1 N1 C1 68.76(8) 1_555 3_554 ?
Ba1 N1 C1 140.68(8) 1_555 3_555 ?
Ba1 N1 I1 85.85(9) 2_555 1_556 ?
Ba1 N1 I1 65.93(8) 2_555 2_554 ?
Ba1 N1 O1 54.78(17) 2_555 5_455 ?
Ba1 N1 O1 125.2(3) 2_555 5_555 ?
Ba1 N1 O1 127.44(9) 2_555 7_554 ?
Ba1 N1 O1 52.56(9) 2_555 7_555 ?
Ba1 N1 N1 54.78(17) 2_555 5_455 ?
Ba1 N1 N1 125.2(3) 2_555 5_555 ?
Ba1 N1 N1 127.44(9) 2_555 7_554 ?
Ba1 N1 N1 52.56(9) 2_555 7_555 ?
Ba1 N1 C1 125.2(3) 2_555 1_555 ?
Ba1 N1 C1 140.68(8) 2_555 3_554 ?
Ba1 N1 C1 68.76(8) 2_555 3_555 ?
I1 N1 I1 130.78(7) 1_556 2_554 ?
I1 N1 O1 65.39(16) 1_556 5_455 ?
I1 N1 O1 114.6(2) 1_556 5_555 ?
I1 N1 O1 116.03(6) 1_556 7_554 ?
I1 N1 O1 63.97(6) 1_556 7_555 ?
I1 N1 N1 65.39(16) 1_556 5_455 ?
I1 N1 N1 114.6(2) 1_556 5_555 ?
I1 N1 N1 116.03(6) 1_556 7_554 ?
I1 N1 N1 63.97(6) 1_556 7_555 ?
I1 N1 C1 114.6(3) 1_556 1_555 ?
I1 N1 C1 123.95(5) 1_556 3_554 ?
I1 N1 C1 74.84(5) 1_556 3_555 ?
I1 N1 O1 65.39(16) 2_554 5_455 ?
I1 N1 O1 114.6(2) 2_554 5_555 ?
I1 N1 O1 63.97(6) 2_554 7_554 ?
I1 N1 O1 116.03(6) 2_554 7_555 ?
I1 N1 N1 65.39(16) 2_554 5_455 ?
I1 N1 N1 114.6(2) 2_554 5_555 ?
I1 N1 N1 63.97(6) 2_554 7_554 ?
I1 N1 N1 116.03(6) 2_554 7_555 ?
I1 N1 C1 114.6(3) 2_554 1_555 ?
I1 N1 C1 74.84(5) 2_554 3_554 ?
I1 N1 C1 123.95(5) 2_554 3_555 ?
O1 N1 O1 180.0(4) 5_455 5_555 ?
O1 N1 O1 90.0(2) 5_455 7_554 ?
O1 N1 O1 90.0(2) 5_455 7_555 ?
O1 N1 N1 180.0(4) 5_455 5_555 ?
O1 N1 N1 90.0(2) 5_455 7_554 ?
O1 N1 N1 90.0(2) 5_455 7_555 ?
O1 N1 C1 180.0(5) 5_455 1_555 ?
O1 N1 C1 110.89(20) 5_455 3_554 ?
O1 N1 C1 110.89(20) 5_455 3_555 ?
O1 N1 O1 90.0(2) 5_555 7_554 ?
O1 N1 O1 90.0(2) 5_555 7_555 ?
O1 N1 N1 180.0(4) 5_555 5_455 ?
O1 N1 N1 90.0(2) 5_555 7_554 ?
O1 N1 N1 90.0(2) 5_555 7_555 ?
O1 N1 C1 69.11(19) 5_555 3_554 ?
O1 N1 C1 69.11(19) 5_555 3_555 ?
O1 N1 O1 180.000 7_554 7_555 ?
O1 N1 N1 90.0(2) 7_554 5_455 ?
O1 N1 N1 90.0(2) 7_554 5_555 ?
O1 N1 N1 180.000 7_554 7_555 ?
O1 N1 C1 90.0(3) 7_554 1_555 ?
O1 N1 C1 159.11(5) 7_554 3_555 ?
O1 N1 N1 90.0(2) 7_555 5_455 ?
O1 N1 N1 90.0(2) 7_555 5_555 ?
O1 N1 N1 180.000 7_555 7_554 ?
O1 N1 C1 90.0(3) 7_555 1_555 ?
O1 N1 C1 159.11(5) 7_555 3_554 ?
N1 N1 N1 180.0(4) 5_455 5_555 ?
N1 N1 N1 90.0(2) 5_455 7_554 ?
N1 N1 N1 90.0(2) 5_455 7_555 ?
N1 N1 C1 180.0(5) 5_455 1_555 ?
N1 N1 C1 110.89(20) 5_455 3_554 ?
N1 N1 C1 110.89(20) 5_455 3_555 ?
N1 N1 N1 90.0(2) 5_555 7_554 ?
N1 N1 N1 90.0(2) 5_555 7_555 ?
N1 N1 C1 69.11(19) 5_555 3_554 ?
N1 N1 C1 69.11(19) 5_555 3_555 ?
N1 N1 N1 180.000 7_554 7_555 ?
N1 N1 C1 90.0(3) 7_554 1_555 ?
N1 N1 C1 159.11(5) 7_554 3_555 ?
N1 N1 C1 90.0(3) 7_555 1_555 ?
N1 N1 C1 159.11(5) 7_555 3_554 ?
C1 N1 C1 69.1(3) 1_555 3_554 ?
C1 N1 C1 69.1(3) 1_555 3_555 ?
C1 N1 C1 138.22(5) 3_554 3_555 ?
Ba1 C1 Ba1 103.740(11) 1_555 1_655 ?
Ba1 C1 Ba1 76.26(2) 1_555 2_555 ?
Ba1 C1 Ba1 180.00(2) 1_555 2_655 ?
Ba1 C1 I1 124.58(4) 1_555 9_546 ?
Ba1 C1 I1 55.42(2) 1_555 10_554 ?
Ba1 C1 O1 81.44(11) 1_555 3_554 ?
Ba1 C1 O1 135.21(11) 1_555 3_555 ?
Ba1 C1 O1 141.87(1) 1_555 5_555 ?
Ba1 C1 O1 98.56(5) 1_555 7_555 ?
Ba1 C1 N1 81.44(11) 1_555 3_554 ?
Ba1 C1 N1 135.21(11) 1_555 3_555 ?
Ba1 C1 N1 141.87(1) 1_555 5_555 ?
Ba1 C1 N1 98.56(5) 1_555 7_555 ?
Ba1 C1 C1 62.648(11) 1_555 3_554 ?
Ba1 C1 C1 117.352(11) 1_555 3_555 ?
Ba1 C1 Ba1 180.00(2) 1_655 2_555 ?
Ba1 C1 Ba1 76.26(2) 1_655 2_655 ?
Ba1 C1 I1 124.58(4) 1_655 9_546 ?
Ba1 C1 I1 55.42(2) 1_655 10_554 ?
Ba1 C1 O1 141.87(1) 1_655 1_555 ?
Ba1 C1 O1 98.56(5) 1_655 3_555 ?
Ba1 C1 O1 81.44(11) 1_655 7_554 ?
Ba1 C1 O1 135.21(11) 1_655 7_555 ?
Ba1 C1 N1 141.87(1) 1_655 1_555 ?
Ba1 C1 N1 98.56(5) 1_655 3_555 ?
Ba1 C1 N1 81.44(11) 1_655 7_554 ?
Ba1 C1 N1 135.21(11) 1_655 7_555 ?
Ba1 C1 C1 62.648(11) 1_655 3_554 ?
Ba1 C1 C1 117.352(11) 1_655 3_555 ?
Ba1 C1 Ba1 103.740(11) 2_555 2_655 ?
Ba1 C1 I1 55.42(2) 2_555 9_546 ?
Ba1 C1 I1 124.58(4) 2_555 10_554 ?
Ba1 C1 O1 135.21(11) 2_555 3_554 ?
Ba1 C1 O1 81.44(11) 2_555 3_555 ?
Ba1 C1 O1 141.87(1) 2_555 5_555 ?
Ba1 C1 O1 98.56(5) 2_555 7_554 ?
Ba1 C1 N1 135.21(11) 2_555 3_554 ?
Ba1 C1 N1 81.44(11) 2_555 3_555 ?
Ba1 C1 N1 141.87(1) 2_555 5_555 ?
Ba1 C1 N1 98.56(5) 2_555 7_554 ?
Ba1 C1 C1 117.352(11) 2_555 3_554 ?
Ba1 C1 C1 62.648(11) 2_555 3_555 ?
Ba1 C1 I1 55.42(2) 2_655 9_546 ?
Ba1 C1 I1 124.58(4) 2_655 10_554 ?
Ba1 C1 O1 141.87(1) 2_655 1_555 ?
Ba1 C1 O1 98.56(5) 2_655 3_554 ?
Ba1 C1 O1 135.21(11) 2_655 7_554 ?
Ba1 C1 O1 81.44(11) 2_655 7_555 ?
Ba1 C1 N1 141.87(1) 2_655 1_555 ?
Ba1 C1 N1 98.56(5) 2_655 3_554 ?
Ba1 C1 N1 135.21(11) 2_655 7_554 ?
Ba1 C1 N1 81.44(11) 2_655 7_555 ?
Ba1 C1 C1 117.352(11) 2_655 3_554 ?
Ba1 C1 C1 62.648(11) 2_655 3_555 ?
I1 C1 I1 180.00(5) 9_546 10_554 ?
I1 C1 O1 90.0(3) 9_546 1_555 ?
I1 C1 O1 113.17(5) 9_546 3_554 ?
I1 C1 O1 66.83(5) 9_546 3_555 ?
I1 C1 O1 90.0(3) 9_546 5_555 ?
I1 C1 O1 113.17(5) 9_546 7_554 ?
I1 C1 O1 66.83(5) 9_546 7_555 ?
I1 C1 N1 90.0(3) 9_546 1_555 ?
I1 C1 N1 113.17(5) 9_546 3_554 ?
I1 C1 N1 66.83(5) 9_546 3_555 ?
I1 C1 N1 90.0(3) 9_546 5_555 ?
I1 C1 N1 113.17(5) 9_546 7_554 ?
I1 C1 N1 66.83(5) 9_546 7_555 ?
I1 C1 C1 114.91(2) 9_546 3_554 ?
I1 C1 C1 65.09(2) 9_546 3_555 ?
I1 C1 O1 90.0(3) 10_554 1_555 ?
I1 C1 O1 66.83(5) 10_554 3_554 ?
I1 C1 O1 113.17(5) 10_554 3_555 ?
I1 C1 O1 90.0(3) 10_554 5_555 ?
I1 C1 O1 66.83(5) 10_554 7_554 ?
I1 C1 O1 113.17(5) 10_554 7_555 ?
I1 C1 N1 90.0(3) 10_554 1_555 ?
I1 C1 N1 66.83(5) 10_554 3_554 ?
I1 C1 N1 113.17(5) 10_554 3_555 ?
I1 C1 N1 90.0(3) 10_554 5_555 ?
I1 C1 N1 66.83(5) 10_554 7_554 ?
I1 C1 N1 113.17(5) 10_554 7_555 ?
I1 C1 C1 65.09(2) 10_554 3_554 ?
I1 C1 C1 114.91(2) 10_554 3_555 ?
O1 C1 O1 110.9(4) 1_555 3_554 ?
O1 C1 O1 110.9(4) 1_555 3_555 ?
O1 C1 O1 180.0(8) 1_555 5_555 ?
O1 C1 O1 69.1(3) 1_555 7_554 ?
O1 C1 O1 69.1(3) 1_555 7_555 ?
O1 C1 N1 110.9(4) 1_555 3_554 ?
O1 C1 N1 110.9(4) 1_555 3_555 ?
O1 C1 N1 180.0(8) 1_555 5_555 ?
O1 C1 N1 69.1(3) 1_555 7_554 ?
O1 C1 N1 69.1(3) 1_555 7_555 ?
O1 C1 C1 90.0(3) 1_555 3_554 ?
O1 C1 C1 90.0(3) 1_555 3_555 ?
O1 C1 O1 138.22(5) 3_554 3_555 ?
O1 C1 O1 69.1(3) 3_554 5_555 ?
O1 C1 O1 179.97(10) 3_554 7_555 ?
O1 C1 N1 110.9(4) 3_554 1_555 ?
O1 C1 N1 138.22(5) 3_554 3_555 ?
O1 C1 N1 69.1(3) 3_554 5_555 ?
O1 C1 N1 179.97(10) 3_554 7_555 ?
O1 C1 C1 159.11(5) 3_554 3_555 ?
O1 C1 O1 69.1(3) 3_555 5_555 ?
O1 C1 O1 179.97(10) 3_555 7_554 ?
O1 C1 N1 110.9(4) 3_555 1_555 ?
O1 C1 N1 138.22(5) 3_555 3_554 ?
O1 C1 N1 69.1(3) 3_555 5_555 ?
O1 C1 N1 179.97(10) 3_555 7_554 ?
O1 C1 C1 159.11(5) 3_555 3_554 ?
O1 C1 O1 110.9(4) 5_555 7_554 ?
O1 C1 O1 110.9(4) 5_555 7_555 ?
O1 C1 N1 180.0(8) 5_555 1_555 ?
O1 C1 N1 69.1(3) 5_555 3_554 ?
O1 C1 N1 69.1(3) 5_555 3_555 ?
O1 C1 N1 110.9(4) 5_555 7_554 ?
O1 C1 N1 110.9(4) 5_555 7_555 ?
O1 C1 C1 90.0(3) 5_555 3_554 ?
O1 C1 C1 90.0(3) 5_555 3_555 ?
O1 C1 O1 138.22(5) 7_554 7_555 ?
O1 C1 N1 69.1(3) 7_554 1_555 ?
O1 C1 N1 179.97(10) 7_554 3_555 ?
O1 C1 N1 110.9(4) 7_554 5_555 ?
O1 C1 N1 138.22(5) 7_554 7_555 ?
O1 C1 C1 159.11(5) 7_554 3_555 ?
O1 C1 N1 69.1(3) 7_555 1_555 ?
O1 C1 N1 179.97(10) 7_555 3_554 ?
O1 C1 N1 110.9(4) 7_555 5_555 ?
O1 C1 N1 138.22(5) 7_555 7_554 ?
O1 C1 C1 159.11(5) 7_555 3_554 ?
N1 C1 N1 110.9(4) 1_555 3_554 ?
N1 C1 N1 110.9(4) 1_555 3_555 ?
N1 C1 N1 180.0(8) 1_555 5_555 ?
N1 C1 N1 69.1(3) 1_555 7_554 ?
N1 C1 N1 69.1(3) 1_555 7_555 ?
N1 C1 C1 90.0(3) 1_555 3_554 ?
N1 C1 C1 90.0(3) 1_555 3_555 ?
N1 C1 N1 138.22(5) 3_554 3_555 ?
N1 C1 N1 69.1(3) 3_554 5_555 ?
N1 C1 N1 179.97(10) 3_554 7_555 ?
N1 C1 C1 159.11(5) 3_554 3_555 ?
N1 C1 N1 69.1(3) 3_555 5_555 ?
N1 C1 N1 179.97(10) 3_555 7_554 ?
N1 C1 C1 159.11(5) 3_555 3_554 ?
N1 C1 N1 110.9(4) 5_555 7_554 ?
N1 C1 N1 110.9(4) 5_555 7_555 ?
N1 C1 C1 90.0(3) 5_555 3_554 ?
N1 C1 C1 90.0(3) 5_555 3_555 ?
N1 C1 N1 138.22(5) 7_554 7_555 ?
N1 C1 C1 159.11(5) 7_554 3_555 ?
N1 C1 C1 159.11(5) 7_555 3_554 ?
C1 C1 C1 180.000 3_554 3_555 ?

loop_
_geom_bond_atom_site_label_1
_geom_bond_atom_site_label_2
_geom_bond_distance
_geom_bond_site_symmetry_2
_geom_bond_publ_flag
Ba1 I1 3.6576(7) 1_555 ?
Ba1 I1 3.6576(7) 1_556 ?
Ba1 I1 3.5300(10) 10_454 ?
Ba1 I1 3.5300(10) 10_554 ?
Ba1 O1 2.735(3) 1_555 ?
Ba1 O1 2.735(3) 3_454 ?
Ba1 O1 2.735(3) 5_455 ?
Ba1 O1 2.735(3) 7_554 ?
Ba1 N1 2.735(3) 1_555 ?
Ba1 N1 2.735(3) 3_454 ?
Ba1 N1 2.735(3) 5_455 ?
Ba1 N1 2.735(3) 7_554 ?
Ba1 C1 3.6185(5) 1_455 ?
Ba1 C1 3.6185(5) 1_555 ?
Ba1 C1 3.6185(5) 3_454 ?
Ba1 C1 3.6185(5) 3_554 ?
I1 Ba1 3.6576(7) 1_554 ?
I1 Ba1 3.6576(7) 1_555 ?
I1 Ba1 3.5300(10) 10_454 ?
I1 Ba1 3.5300(10) 10_554 ?
I1 O1 3.788(3) 1_554 ?
I1 O1 3.788(3) 3_454 ?
I1 O1 3.788(3) 5_454 ?
I1 O1 3.788(3) 7_554 ?
I1 N1 3.788(3) 1_554 ?
I1 N1 3.788(3) 3_454 ?
I1 N1 3.788(3) 5_454 ?
I1 N1 3.788(3) 7_554 ?
I1 C1 3.9477(11) 9_454 ?
I1 C1 3.9477(11) 11_454 ?
O1 Ba1 2.735(3) 1_555 ?
O1 Ba1 2.735(3) 2_555 ?
O1 I1 3.788(3) 1_556 ?
O1 I1 3.788(3) 2_554 ?
O1 O1 3.155(8) 5_455 ?
O1 O1 2.538(8) 5_555 ?
O1 O1 3.32511 7_554 ?
O1 O1 3.32511 7_555 ?
O1 N1 3.155(8) 5_455 ?
O1 N1 2.538(8) 5_555 ?
O1 N1 3.32511 7_554 ?
O1 N1 3.32511 7_555 ?
O1 C1 1.269(6) 1_555 ?
O1 C1 3.559(2) 3_554 ?
O1 C1 3.559(2) 3_555 ?
N1 Ba1 2.735(3) 1_555 ?
N1 Ba1 2.735(3) 2_555 ?
N1 I1 3.788(3) 1_556 ?
N1 I1 3.788(3) 2_554 ?
N1 O1 3.155(8) 5_455 ?
N1 O1 2.538(8) 5_555 ?
N1 O1 3.32511 7_554 ?
N1 O1 3.32511 7_555 ?
N1 N1 3.155(8) 5_455 ?
N1 N1 2.538(8) 5_555 ?
N1 N1 3.32511 7_554 ?
N1 N1 3.32511 7_555 ?
N1 C1 1.269(6) 1_555 ?
N1 C1 3.559(2) 3_554 ?
N1 C1 3.559(2) 3_555 ?
C1 Ba1 3.6185(5) 1_555 ?
C1 Ba1 3.6185(5) 1_655 ?
C1 Ba1 3.6185(5) 2_555 ?
C1 Ba1 3.6185(5) 2_655 ?
C1 I1 3.9477(11) 9_546 ?
C1 I1 3.9477(11) 10_554 ?
C1 O1 1.269(6) 1_555 ?
C1 O1 3.559(2) 3_554 ?
C1 O1 3.559(2) 3_555 ?
C1 O1 1.269(6) 5_555 ?
C1 O1 3.559(2) 7_554 ?
C1 O1 3.559(2) 7_555 ?
C1 N1 1.269(6) 1_555 ?
C1 N1 3.559(2) 3_554 ?
C1 N1 3.559(2) 3_555 ?
C1 N1 1.269(6) 5_555 ?
C1 N1 3.559(2) 7_554 ?
C1 N1 3.559(2) 7_555 ?
